data_2208289
loop_
_publ_author_name
'Huang, Ping-Hsin'
'Huang, Tai-Hsiang'
'Shen, Jiun-Yi'
'Wen, Yuh-Sheng'

_publ_section_title
Pentacarbonyl[<i>N</i>,<i>N</i>-dimethyl-<i>N</i>'-(5-{2-[5-(4-pyridylethynyl)thiophen-2-yl]vinyl}thiophen-2-ylmethylene)benzene-1,4-diamine]tungsten(0)
_journal_coeditor_code CI6751
_journal_issue 3
_journal_name_full 'Acta Crystallographica Section E'
_journal_page_first m432
_journal_page_last m433
_journal_paper_doi 10.1107/S1600536806003576
_journal_volume 62
_journal_year 2006
_chemical_formula_iupac '[W (C26 H21 N3 S2) (C O)5]'
_chemical_formula_moiety 'C31 H21 N3 O5 S2 W'
_chemical_formula_sum 'C31 H21 N3 O5 S2 W'
_chemical_formula_weight 763.48
_chemical_name_systematic
;
Pentacarbonyl[N,N-dimethyl-N'-(5-{2-[5-(4-pyridylethynyl)thiophen-2-
yl]vinyl}thiophen-2-ylmethylene)benzene-1,4-diamine]tungsten
;
_space_group_IT_number 2
_symmetry_cell_setting triclinic
_symmetry_space_group_name_Hall '-P 1'
_symmetry_space_group_name_H-M 'P -1'
_atom_sites_solution_hydrogens geom
_atom_sites_solution_primary direct
_atom_sites_solution_secondary difmap
_audit_creation_method SHELXL-97
_cell_angle_alpha 89.6060(10)
_cell_angle_beta 86.6600(10)
_cell_angle_gamma 63.5380(10)
_cell_formula_units_Z 2
_cell_length_a 10.6767(2)
_cell_length_b 11.9258(2)
_cell_length_c 13.0623(2)
_cell_measurement_reflns_used 5729
_cell_measurement_temperature 100.00(10)
_cell_measurement_theta_max 29.3
_cell_measurement_theta_min 2.44
_cell_volume 1486.08(5)
_computing_cell_refinement 'SAINT (Bruker, 2001)'
_computing_data_collection 'SMART (Bruker, 2001)'
_computing_data_reduction SAINT
_computing_molecular_graphics 'ORTEP-3 for Windows (Farrugia, 1997)'
_computing_publication_material 'WinGX (Farrugia, 1999)'
_computing_structure_refinement 'SHELXL97 (Sheldrick, 1997)'
_computing_structure_solution 'SHELXS97 (Sheldrick, 1997)'
_diffrn_ambient_temperature 100.00(10)
_diffrn_measured_fraction_theta_full 0.998
_diffrn_measured_fraction_theta_max 0.998
_diffrn_measurement_device_type 'Bruker SMART CCD area-detector'
_diffrn_measurement_method '\f and \w'
_diffrn_radiation_monochromator graphite
_diffrn_radiation_source 'fine-focus sealed tube'
_diffrn_radiation_type MoK\a
_diffrn_radiation_wavelength 0.71073
_diffrn_reflns_av_R_equivalents 0.0346
_diffrn_reflns_av_sigmaI/netI 0.0529
_diffrn_reflns_limit_h_max 12
_diffrn_reflns_limit_h_min -12
_diffrn_reflns_limit_k_max 14
_diffrn_reflns_limit_k_min -13
_diffrn_reflns_limit_l_max 15
_diffrn_reflns_limit_l_min -13
_diffrn_reflns_number 10804
_diffrn_reflns_theta_full 25.03
_diffrn_reflns_theta_max 25.03
_diffrn_reflns_theta_min 1.56
_diffrn_standards_number 0
_exptl_absorpt_coefficient_mu 4.072
_exptl_absorpt_correction_T_max 0.666
_exptl_absorpt_correction_T_min 0.510
_exptl_absorpt_correction_type multi-scan
_exptl_absorpt_process_details '(SADABS; Bruker, 2001)'
_exptl_crystal_colour red
_exptl_crystal_density_diffrn 1.706
_exptl_crystal_description Prism
_exptl_crystal_F_000 748
_exptl_crystal_size_max 0.14
_exptl_crystal_size_mid 0.12
_exptl_crystal_size_min 0.1
_refine_diff_density_max 0.948
_refine_diff_density_min -0.593
_refine_ls_extinction_method none
_refine_ls_goodness_of_fit_ref 0.880
_refine_ls_hydrogen_treatment constr
_refine_ls_matrix_type full
_refine_ls_number_parameters 379
_refine_ls_number_reflns 5246
_refine_ls_number_restraints 0
_refine_ls_restrained_S_all 0.880
_refine_ls_R_factor_all 0.0262
_refine_ls_R_factor_gt 0.0220
_refine_ls_shift/su_max 0.001
_refine_ls_shift/su_mean 0.000
_refine_ls_structure_factor_coef Fsqd
_refine_ls_weighting_details 'calc w=1/[\s^2^(Fo^2^)+(0.0123P)^2^] where P=(Fo^2^+2Fc^2^)/3'
_refine_ls_weighting_scheme calc
_refine_ls_wR_factor_gt 0.0397
_refine_ls_wR_factor_ref 0.0401
_reflns_number_gt 4528
_reflns_number_total 5246
_reflns_threshold_expression I>2\s(I)
_cod_data_source_file ci6751.cif
_cod_data_source_block I
_cod_depositor_comments
;
The following automatic conversions were performed:
'_symmetry_cell_setting' value 'Triclinic' changed to 'triclinic'
according to '/home/saulius/struct/CIF-dictionaries/cif_core.dic'
dictionary named 'cif_core.dic' version 2.4.1 from 2010-06-29.

Automatic conversion script
Id: cif_fix_enum 1527 2010-12-29 10:47:43Z saulius 

The following automatic conversions were performed:

'_symmetry_cell_setting' value 'Triclinic' changed to 'triclinic'
according to /home/saulius/struct/CIF-dictionaries/cif_core.dic
dictionary named 'cif_core.dic' version 2.4.1 from 2010-06-29.

Automatic conversion script
Id: cif_fix_values 1715 2011-07-08 13:25:40Z adriana 
;
_cod_database_code 2208289
_cod_database_fobs_code 2208289

loop_
_symmetry_equiv_pos_as_xyz
'x, y, z'
'-x, -y, -z'

loop_
_atom_site_label
_atom_site_fract_x
_atom_site_fract_y
_atom_site_fract_z
_atom_site_U_iso_or_equiv
_atom_site_adp_type
_atom_site_calc_flag
_atom_site_refinement_flags
_atom_site_occupancy
_atom_site_type_symbol
W 0.099984(15) 0.695548(14) 0.080957(10) 0.01943(5) Uani d . 1 W
S1 0.49446(9) 0.27472(8) 0.73272(6) 0.0244(2) Uani d . 1 S
S2 0.66226(9) 0.04136(8) 1.12411(6) 0.0250(2) Uani d . 1 S
O1 0.1694(2) 0.4280(2) -0.01014(17) 0.0334(6) Uani d . 1 O
O2 0.0169(3) 0.9749(2) 0.15680(19) 0.0396(7) Uani d . 1 O
O3 -0.1780(2) 0.7139(2) 0.20124(17) 0.0319(6) Uani d . 1 O
O4 0.3595(2) 0.6689(2) -0.06481(17) 0.0341(6) Uani d . 1 O
O5 -0.0881(2) 0.8146(2) -0.10227(17) 0.0322(6) Uani d . 1 O
N6 0.2346(3) 0.5977(2) 0.21128(19) 0.0210(6) Uani d . 1 N
N25 0.7728(3) -0.0572(2) 1.33284(18) 0.0227(7) Uani d . 1 N
N32 1.0467(3) -0.3345(3) 1.6694(2) 0.0459(9) Uani d . 1 N
C1 0.1426(3) 0.5249(3) 0.0250(2) 0.0245(8) Uani d . 1 C
C2 0.0511(3) 0.8736(4) 0.1334(3) 0.0271(9) Uani d . 1 C
C3 -0.0756(4) 0.7067(3) 0.1617(2) 0.0233(8) Uani d . 1 C
C4 0.2675(4) 0.6821(3) -0.0087(2) 0.0229(8) Uani d . 1 C
C5 -0.0179(3) 0.7714(3) -0.0333(3) 0.0233(8) Uani d . 1 C
C7 0.3571(3) 0.4940(3) 0.1951(2) 0.0235(8) Uani d . 1 C
H7 0.3919 0.4709 0.1276 0.028 Uiso calc R 1 H
C8 0.4342(3) 0.4198(3) 0.2715(2) 0.0237(8) Uani d . 1 C
H8 0.5184 0.3494 0.2554 0.028 Uiso calc R 1 H
C9 0.3845(3) 0.4516(3) 0.3735(2) 0.0239(8) Uani d . 1 C
C10 0.2611(4) 0.5606(3) 0.3911(2) 0.0346(10) Uani d . 1 C
H10 0.2262 0.5871 0.4581 0.042 Uiso calc R 1 H
C11 0.1900(4) 0.6295(3) 0.3108(2) 0.0312(9) Uani d . 1 C
H11 0.1071 0.7017 0.3254 0.037 Uiso calc R 1 H
C12 0.4556(3) 0.3751(3) 0.4562(2) 0.0257(8) Uani d . 1 C
C13 0.5095(4) 0.3109(3) 0.5263(2) 0.0252(8) Uani d . 1 C
C14 0.5711(3) 0.2340(3) 0.6092(2) 0.0228(8) Uani d . 1 C
C15 0.6905(3) 0.1223(3) 0.6086(2) 0.0254(8) Uani d . 1 C
H15 0.7459 0.0844 0.5494 0.030 Uiso calc R 1 H
C16 0.7205(3) 0.0714(3) 0.7059(2) 0.0251(8) Uani d . 1 C
H16 0.7990 -0.0030 0.7180 0.030 Uiso calc R 1 H
C17 0.6228(3) 0.1416(3) 0.7820(2) 0.0205(8) Uani d . 1 C
C18 0.6206(3) 0.1111(3) 0.8894(2) 0.0216(8) Uani d . 1 C
H18 0.7028 0.0487 0.9129 0.026 Uiso calc R 1 H
C19 0.5115(3) 0.1643(3) 0.9578(2) 0.0208(8) Uani d . 1 C
H19 0.4287 0.2257 0.9342 0.025 Uiso calc R 1 H
C20 0.5110(3) 0.1348(3) 1.0645(2) 0.0216(8) Uani d . 1 C
C21 0.3962(3) 0.1747(3) 1.1331(2) 0.0239(8) Uani d . 1 C
H21 0.3055 0.2277 1.1160 0.029 Uiso calc R 1 H
C22 0.4297(3) 0.1276(3) 1.2314(2) 0.0244(8) Uani d . 1 C
H22 0.3628 0.1442 1.2854 0.029 Uiso calc R 1 H
C23 0.5691(3) 0.0551(3) 1.2406(2) 0.0212(8) Uani d . 1 C
C24 0.6403(4) -0.0076(3) 1.3292(2) 0.0233(8) Uani d . 1 C
H24 0.5870 -0.0121 1.3866 0.028 Uiso calc R 1 H
C26 0.8354(3) -0.1265(3) 1.4186(2) 0.0217(8) Uani d . 1 C
C27 0.9522(3) -0.1188(3) 1.4538(2) 0.0258(8) Uani d . 1 C
H27 0.9862 -0.0686 1.4192 0.031 Uiso calc R 1 H
C28 1.0194(4) -0.1835(3) 1.5385(2) 0.0273(8) Uani d . 1 C
H28 1.0936 -0.1723 1.5621 0.033 Uiso calc R 1 H
C29 0.9764(4) -0.2657(3) 1.5887(2) 0.0298(9) Uani d . 1 C
C30 0.8619(4) -0.2773(3) 1.5506(2) 0.0289(9) Uani d . 1 C
H30 0.8322 -0.3327 1.5813 0.035 Uiso calc R 1 H
C31 0.7933(3) -0.2087(3) 1.4693(2) 0.0264(8) Uani d . 1 C
H31 0.7166 -0.2171 1.4473 0.032 Uiso calc R 1 H
C33 1.1664(4) -0.3215(4) 1.7061(3) 0.0472(11) Uani d . 1 C
H33A 1.2023 -0.3759 1.7628 0.071 Uiso calc R 1 H
H33B 1.1371 -0.2363 1.7279 0.071 Uiso calc R 1 H
H33C 1.2383 -0.3437 1.6517 0.071 Uiso calc R 1 H
C34 1.0000(5) -0.4187(4) 1.7198(3) 0.0532(12) Uani d . 1 C
H34A 1.0593 -0.4593 1.7745 0.080 Uiso calc R 1 H
H34B 1.0045 -0.4805 1.6712 0.080 Uiso calc R 1 H
H34C 0.9051 -0.3720 1.7471 0.080 Uiso calc R 1 H

loop_
_atom_site_aniso_label
_atom_site_aniso_U_11
_atom_site_aniso_U_22
_atom_site_aniso_U_33
_atom_site_aniso_U_12
_atom_site_aniso_U_13
_atom_site_aniso_U_23
W 0.01467(8) 0.01841(8) 0.02407(8) -0.00646(6) -0.00016(5) -0.00066(5)
S1 0.0204(5) 0.0257(5) 0.0217(4) -0.0059(4) 0.0009(4) 0.0023(4)
S2 0.0196(5) 0.0278(5) 0.0235(5) -0.0072(4) 0.0006(4) 0.0063(4)
O1 0.0241(15) 0.0270(16) 0.0460(16) -0.0078(13) -0.0067(12) -0.0095(13)
O2 0.0268(16) 0.0241(16) 0.0679(19) -0.0117(13) 0.0018(13) -0.0092(14)
O3 0.0270(16) 0.0339(16) 0.0356(14) -0.0156(13) 0.0095(12) -0.0078(12)
O4 0.0281(16) 0.0383(17) 0.0373(15) -0.0173(14) 0.0107(12) -0.0058(12)
O5 0.0242(15) 0.0327(16) 0.0399(16) -0.0121(12) -0.0098(12) 0.0119(13)
N6 0.0164(16) 0.0177(16) 0.0274(16) -0.0064(14) 0.0002(12) -0.0042(12)
N25 0.0251(18) 0.0202(17) 0.0208(15) -0.0083(14) -0.0007(12) 0.0016(12)
N32 0.058(2) 0.047(2) 0.041(2) -0.028(2) -0.0217(17) 0.0168(17)
C1 0.016(2) 0.031(2) 0.026(2) -0.0096(18) -0.0039(15) 0.0013(17)
C2 0.015(2) 0.028(2) 0.037(2) -0.0088(18) 0.0024(16) 0.0000(18)
C3 0.030(2) 0.018(2) 0.0213(19) -0.0098(18) -0.0042(16) -0.0012(15)
C4 0.022(2) 0.019(2) 0.0262(19) -0.0074(17) -0.0048(16) -0.0015(15)
C5 0.018(2) 0.018(2) 0.033(2) -0.0085(17) 0.0105(16) -0.0056(16)
C7 0.019(2) 0.027(2) 0.0230(18) -0.0084(17) 0.0012(15) 0.0006(15)
C8 0.019(2) 0.022(2) 0.0258(19) -0.0054(17) 0.0017(15) -0.0027(15)
C9 0.023(2) 0.029(2) 0.0234(19) -0.0152(18) -0.0037(15) 0.0009(15)
C10 0.029(2) 0.042(3) 0.0202(19) -0.005(2) 0.0008(16) -0.0098(17)
C11 0.022(2) 0.033(2) 0.027(2) -0.0009(18) 0.0000(16) -0.0117(17)
C12 0.022(2) 0.031(2) 0.0231(19) -0.0123(18) 0.0050(15) -0.0065(17)
C13 0.024(2) 0.033(2) 0.0218(19) -0.0157(18) 0.0035(15) -0.0049(17)
C14 0.022(2) 0.030(2) 0.0216(18) -0.0162(18) 0.0001(14) -0.0003(15)
C15 0.024(2) 0.026(2) 0.0275(19) -0.0137(18) 0.0062(15) -0.0054(16)
C16 0.020(2) 0.019(2) 0.033(2) -0.0054(17) 0.0010(15) -0.0022(16)
C17 0.0139(19) 0.022(2) 0.0272(19) -0.0093(16) -0.0033(14) 0.0028(15)
C18 0.0167(19) 0.019(2) 0.0266(19) -0.0047(16) -0.0074(15) 0.0038(15)
C19 0.0192(19) 0.0184(19) 0.0259(18) -0.0090(16) -0.0036(15) 0.0030(15)
C20 0.019(2) 0.018(2) 0.0293(19) -0.0101(16) -0.0031(15) 0.0036(15)
C21 0.018(2) 0.021(2) 0.032(2) -0.0079(17) -0.0033(15) 0.0011(16)
C22 0.025(2) 0.021(2) 0.0263(19) -0.0101(17) 0.0049(15) -0.0018(15)
C23 0.024(2) 0.019(2) 0.0207(18) -0.0100(17) 0.0016(14) 0.0010(14)
C24 0.030(2) 0.020(2) 0.0196(18) -0.0108(18) 0.0041(15) 0.0003(15)
C26 0.021(2) 0.018(2) 0.0200(18) -0.0045(17) 0.0042(14) -0.0032(14)
C27 0.029(2) 0.022(2) 0.0273(19) -0.0126(18) 0.0084(16) -0.0061(16)
C28 0.024(2) 0.023(2) 0.032(2) -0.0077(18) 0.0033(16) -0.0059(16)
C29 0.034(2) 0.024(2) 0.0240(19) -0.0066(19) -0.0009(16) -0.0033(16)
C30 0.034(2) 0.027(2) 0.026(2) -0.0145(19) 0.0025(16) 0.0028(16)
C31 0.024(2) 0.028(2) 0.0269(19) -0.0115(18) 0.0017(15) -0.0018(16)
C33 0.046(3) 0.068(3) 0.031(2) -0.027(3) -0.0139(19) 0.003(2)
C34 0.087(4) 0.039(3) 0.037(2) -0.029(3) -0.020(2) 0.017(2)

loop_
_atom_type_symbol
_atom_type_description
_atom_type_scat_dispersion_real
_atom_type_scat_dispersion_imag
_atom_type_scat_source
W W -0.8490 6.8722 'International Tables Vol C Tables 4.2.6.8 and 6.1.1.4'
S S 0.1246 0.1234 'International Tables Vol C Tables 4.2.6.8 and 6.1.1.4'
O O 0.0106 0.0060 'International Tables Vol C Tables 4.2.6.8 and 6.1.1.4'
N N 0.0061 0.0033 'International Tables Vol C Tables 4.2.6.8 and 6.1.1.4'
C C 0.0033 0.0016 'International Tables Vol C Tables 4.2.6.8 and 6.1.1.4'
H H 0.0000 0.0000 'International Tables Vol C Tables 4.2.6.8 and 6.1.1.4'

loop_
_geom_angle_atom_site_label_1
_geom_angle_atom_site_label_2
_geom_angle_atom_site_label_3
_geom_angle
_geom_angle_publ_flag
C5 W C1 89.52(13) y
C5 W C4 88.73(12) y
C1 W C4 86.45(13) y
C5 W C3 87.63(13) y
C1 W C3 91.04(13) y
C4 W C3 175.60(13) y
C5 W C2 88.13(13) y
C1 W C2 177.65(14) y
C4 W C2 93.54(13) y
C3 W C2 88.82(13) y
C5 W N6 176.66(12) y
C1 W N6 87.36(11) y
C4 W N6 92.27(11) y
C3 W N6 91.23(11) y
C2 W N6 94.99(12) y
C17 S1 C14 92.01(15) ?
C20 S2 C23 91.81(15) ?
C7 N6 C11 115.6(3) ?
C7 N6 W 121.6(2) ?
C11 N6 W 122.3(2) ?
C24 N25 C26 119.6(3) ?
C29 N32 C34 119.5(3) ?
C29 N32 C33 120.6(3) ?
C34 N32 C33 119.8(3) ?
O1 C1 W 177.6(3) ?
O2 C2 W 174.8(3) ?
O3 C3 W 175.7(3) ?
O4 C4 W 174.5(3) ?
O5 C5 W 178.7(3) ?
N6 C7 C8 124.5(3) ?
N6 C7 H7 117.7 ?
C8 C7 H7 117.7 ?
C7 C8 C9 119.1(3) ?
C7 C8 H8 120.4 ?
C9 C8 H8 120.4 ?
C10 C9 C8 116.8(3) ?
C10 C9 C12 121.2(3) ?
C8 C9 C12 122.0(3) ?
C11 C10 C9 120.6(3) ?
C11 C10 H10 119.7 ?
C9 C10 H10 119.7 ?
N6 C11 C10 123.2(3) ?
N6 C11 H11 118.4 ?
C10 C11 H11 118.4 ?
C13 C12 C9 177.1(4) ?
C12 C13 C14 178.8(4) ?
C15 C14 C13 128.9(3) ?
C15 C14 S1 110.5(2) ?
C13 C14 S1 120.6(3) ?
C14 C15 C16 113.2(3) ?
C14 C15 H15 123.4 ?
C16 C15 H15 123.4 ?
C17 C16 C15 113.6(3) ?
C17 C16 H16 123.2 ?
C15 C16 H16 123.2 ?
C16 C17 C18 126.9(3) ?
C16 C17 S1 110.7(2) ?
C18 C17 S1 122.5(2) ?
C19 C18 C17 126.1(3) ?
C19 C18 H18 117.0 ?
C17 C18 H18 117.0 ?
C18 C19 C20 125.7(3) ?
C18 C19 H19 117.1 ?
C20 C19 H19 117.1 ?
C21 C20 C19 126.8(3) ?
C21 C20 S2 110.6(2) ?
C19 C20 S2 122.6(2) ?
C20 C21 C22 113.2(3) ?
C20 C21 H21 123.4 ?
C22 C21 H21 123.4 ?
C23 C22 C21 113.8(3) ?
C23 C22 H22 123.1 ?
C21 C22 H22 123.1 ?
C22 C23 C24 128.9(3) ?
C22 C23 S2 110.6(2) ?
C24 C23 S2 120.5(3) ?
N25 C24 C23 123.0(3) ?
N25 C24 H24 118.5 ?
C23 C24 H24 118.5 ?
C27 C26 C31 116.7(3) ?
C27 C26 N25 118.6(3) ?
C31 C26 N25 124.5(3) ?
C28 C27 C26 122.2(3) ?
C28 C27 H27 118.9 ?
C26 C27 H27 118.9 ?
C27 C28 C29 120.5(3) ?
C27 C28 H28 119.7 ?
C29 C28 H28 119.7 ?
N32 C29 C28 120.7(3) ?
N32 C29 C30 122.0(3) ?
C28 C29 C30 117.2(3) ?
C31 C30 C29 121.4(3) ?
C31 C30 H30 119.3 ?
C29 C30 H30 119.3 ?
C30 C31 C26 121.8(3) ?
C30 C31 H31 119.1 ?
C26 C31 H31 119.1 ?
N32 C33 H33A 109.5 ?
N32 C33 H33B 109.5 ?
H33A C33 H33B 109.5 ?
N32 C33 H33C 109.5 ?
H33A C33 H33C 109.5 ?
H33B C33 H33C 109.5 ?
N32 C34 H34A 109.5 ?
N32 C34 H34B 109.5 ?
H34A C34 H34B 109.5 ?
N32 C34 H34C 109.5 ?
H34A C34 H34C 109.5 ?
H34B C34 H34C 109.5 ?

loop_
_geom_bond_atom_site_label_1
_geom_bond_atom_site_label_2
_geom_bond_distance
_geom_bond_publ_flag
W C5 1.953(4) y
W C1 2.010(4) y
W C4 2.025(3) y
W C3 2.048(4) y
W C2 2.059(4) y
W N6 2.256(3) y
S1 C17 1.721(3) ?
S1 C14 1.736(3) ?
S2 C20 1.729(3) ?
S2 C23 1.736(3) ?
O1 C1 1.151(4) ?
O2 C2 1.134(4) ?
O3 C3 1.148(4) ?
O4 C4 1.143(3) ?
O5 C5 1.169(4) ?
N6 C7 1.347(4) ?
N6 C11 1.355(4) ?
N25 C24 1.272(4) ?
N25 C26 1.402(4) ?
N32 C29 1.370(4) ?
N32 C34 1.446(5) ?
N32 C33 1.461(5) ?
C7 C8 1.375(4) ?
C7 H7 0.93 ?
C8 C9 1.394(4) ?
C8 H8 0.93 ?
C9 C10 1.386(4) ?
C9 C12 1.428(5) ?
C10 C11 1.370(4) ?
C10 H10 0.93 ?
C11 H11 0.93 ?
C12 C13 1.190(4) ?
C13 C14 1.406(4) ?
C14 C15 1.372(4) ?
C15 C16 1.396(4) ?
C15 H15 0.93 ?
C16 C17 1.375(4) ?
C16 H16 0.93 ?
C17 C18 1.448(4) ?
C18 C19 1.336(4) ?
C18 H18 0.93 ?
C19 C20 1.435(4) ?
C19 H19 0.93 ?
C20 C21 1.375(4) ?
C21 C22 1.398(4) ?
C21 H21 0.93 ?
C22 C23 1.360(4) ?
C22 H22 0.93 ?
C23 C24 1.436(4) ?
C24 H24 0.93 ?
C26 C27 1.394(4) ?
C26 C31 1.397(4) ?
C27 C28 1.386(4) ?
C27 H27 0.93 ?
C28 C29 1.400(5) ?
C28 H28 0.93 ?
C29 C30 1.409(5) ?
C30 C31 1.370(4) ?
C30 H30 0.93 ?
C31 H31 0.93 ?
C33 H33A 0.96 ?
C33 H33B 0.96 ?
C33 H33C 0.96 ?
C34 H34A 0.96 ?
C34 H34B 0.96 ?
C34 H34C 0.96 ?

loop_
_geom_torsion_atom_site_label_1
_geom_torsion_atom_site_label_2
_geom_torsion_atom_site_label_3
_geom_torsion_atom_site_label_4
_geom_torsion
C1 W N6 C7 42.0(3)
C4 W N6 C7 -44.4(3)
C3 W N6 C7 133.0(3)
C2 W N6 C7 -138.1(3)
C1 W N6 C11 -129.5(3)
C4 W N6 C11 144.2(3)
C3 W N6 C11 -38.5(3)
C2 W N6 C11 50.4(3)
C11 N6 C7 C8 1.7(5)
W N6 C7 C8 -170.3(3)
N6 C7 C8 C9 0.3(5)
C7 C8 C9 C10 -2.4(5)
C7 C8 C9 C12 176.7(3)
C8 C9 C10 C11 2.6(5)
C12 C9 C10 C11 -176.5(3)
C7 N6 C11 C10 -1.6(5)
W N6 C11 C10 170.4(3)
C9 C10 C11 N6 -0.6(6)
C17 S1 C14 C15 -0.2(3)
C17 S1 C14 C13 179.1(3)
C13 C14 C15 C16 -179.9(3)
S1 C14 C15 C16 -0.7(4)
C14 C15 C16 C17 1.4(4)
C15 C16 C17 C18 176.9(3)
C15 C16 C17 S1 -1.5(4)
C14 S1 C17 C16 1.0(3)
C14 S1 C17 C18 -177.5(3)
C16 C17 C18 C19 -164.3(3)
S1 C17 C18 C19 14.0(5)
C17 C18 C19 C20 -178.9(3)
C18 C19 C20 C21 -170.2(3)
C18 C19 C20 S2 10.2(5)
C23 S2 C20 C21 0.8(3)
C23 S2 C20 C19 -179.5(3)
C19 C20 C21 C22 178.7(3)
S2 C20 C21 C22 -1.7(4)
C20 C21 C22 C23 2.0(4)
C21 C22 C23 C24 179.8(3)
C21 C22 C23 S2 -1.3(4)
C20 S2 C23 C22 0.3(3)
C20 S2 C23 C24 179.3(3)
C26 N25 C24 C23 -174.3(3)
C22 C23 C24 N25 -169.0(3)
S2 C23 C24 N25 12.2(5)
C24 N25 C26 C27 -143.1(3)
C24 N25 C26 C31 40.3(5)
C31 C26 C27 C28 -3.6(5)
N25 C26 C27 C28 179.5(3)
C26 C27 C28 C29 3.7(5)
C34 N32 C29 C28 -180.0(3)
C33 N32 C29 C28 1.3(5)
C34 N32 C29 C30 -2.2(5)
C33 N32 C29 C30 179.1(3)
C27 C28 C29 N32 176.8(3)
C27 C28 C29 C30 -1.1(5)
N32 C29 C30 C31 -179.4(3)
C28 C29 C30 C31 -1.6(5)
C29 C30 C31 C26 1.7(5)
C27 C26 C31 C30 0.9(5)
N25 C26 C31 C30 177.6(3)
